data_2106365
loop_
_publ_author_name
'Kojic-Prodic, B.'
'Matkovic, B.'
'Scavnicar, S.'

_publ_section_title
;
 The crystal structure of hydrazinium(+2) hexafluorotitanate(IV), N2 H6 Ti
 F6
;
_journal_name_full 'Acta Crystallographica B (24,1968-38,1982)'
_journal_page_first 635
_journal_page_last 637
_journal_volume 27
_journal_year 1971
_chemical_formula_sum 'F6 H6 N2 Ti'
_chemical_name_systematic '(N2 H6) (Ti F6)'
_space_group_IT_number 206
_symmetry_space_group_name_Hall '-I 2b 2c 3'
_symmetry_space_group_name_H-M 'I a -3'
_cell_angle_alpha 90
_cell_angle_beta 90
_cell_angle_gamma 90
_cell_formula_units_Z 8
_cell_length_a 10.404
_cell_length_b 10.404
_cell_length_c 10.404
_cell_volume 1126.162
_citation_journal_id_ASTM ACBCAR
_cod_data_source_file Kojic-Prodic_ACBCAR_1971_928.cif
_cod_data_source_block H6F6N2Ti1
_cod_original_formula_sum 'H6 F6 N2 Ti1'
_cod_database_code 2106365

loop_
_symmetry_equiv_pos_as_xyz
x,y,z
-x,-y+1/2,z
x,-y,-z+1/2
-x,y+1/2,-z+1/2
z,x,y
-z,-x+1/2,y
z,-x,-y+1/2
-z,x+1/2,-y+1/2
y,z,x
y,-z,-x+1/2
-y,z+1/2,-x+1/2
-y+1/2,-z,x+1/2
-x,-y,-z
x,y-1/2,-z
-x,y,z-1/2
x,-y-1/2,z-1/2
-z,-x,-y
z,x-1/2,-y
-z,x,y-1/2
z,-x-1/2,y-1/2
-y,-z,-x
-y,z,x-1/2
y,-z-1/2,x-1/2
y-1/2,z,-x-1/2
x+1/2,y+1/2,z+1/2
-x+1/2,-y+1,z+1/2
x+1/2,-y+1/2,-z+1
-x+1/2,y+1,-z+1
z+1/2,x+1/2,y+1/2
-z+1/2,-x+1,y+1/2
z+1/2,-x+1/2,-y+1
-z+1/2,x+1,-y+1
y+1/2,z+1/2,x+1/2
y+1/2,-z+1/2,-x+1
-y+1/2,z+1,-x+1
-y+1,-z+1/2,x+1
-x+1/2,-y+1/2,-z+1/2
x+1/2,y,-z+1/2
-x+1/2,y+1/2,z
x+1/2,-y,z
-z+1/2,-x+1/2,-y+1/2
z+1/2,x,-y+1/2
-z+1/2,x+1/2,y
z+1/2,-x,y
-y+1/2,-z+1/2,-x+1/2
-y+1/2,z+1/2,x
y+1/2,-z,x
y,z+1/2,-x

loop_
_atom_site_label
_atom_site_type_symbol
_atom_site_fract_x
_atom_site_fract_y
_atom_site_fract_z
_atom_site_occupancy
_atom_site_U_iso_or_equiv
Ti1 Ti+4 0 0 0 1 0.0
F1 F-1 0.3923 0.1303 0.0566 1 0.0
N1 N-2 0.2091 0.2091 0.2091 1 0.0
